data_4506884
loop_
_publ_author_name
'Pinta, Noelia De la'
'Fidalgo, Luz'
'Madariaga, Gotzon'
'Lezama, Luis'
'Cort\'es, Roberto'

_publ_section_title
;
 Guest Driven Structural Correlations in DPDS
 [Di(4-pyridyl)disulfide]-Based Coordination Polymers
;
_journal_issue 10
_journal_name_full 'Crystal Growth &amp; Design'
_journal_page_first 5069
_journal_paper_doi 10.1021/cg3010135
_journal_volume 12
_journal_year 2012
_chemical_absolute_configuration unk
_chemical_formula_moiety 'C22 H16 Fe N6 S6, 2(O0.50), 2(O0.50), 2(O0.50)'
_chemical_formula_sum 'C22 H16 Fe N6 O3 S6'
_chemical_formula_weight 660.62
_chemical_name_systematic ?
_space_group_IT_number 9
_symmetry_space_group_name_Hall 'C -2yc'
_symmetry_space_group_name_H-M 'C 1 c 1'
_atom_sites_solution_hydrogens geom
_atom_sites_solution_primary direct
_atom_sites_solution_secondary difmap
_audit_creation_date 2012-02-20T11:22:48-00:00
_audit_creation_method 'WinGX routine CIF_UPDATE'
_cell_angle_alpha 90
_cell_angle_beta 91.966(14)
_cell_angle_gamma 90
_cell_formula_units_Z 4
_cell_length_a 14.026(2)
_cell_length_b 20.318(3)
_cell_length_c 10.9270(15)
_cell_measurement_reflns_used 2792
_cell_measurement_temperature 293(2)
_cell_measurement_theta_max 25
_cell_measurement_theta_min 3.34
_cell_volume 3112.1(8)
_computing_structure_refinement 'SHELXL-97 (Sheldrick, 2008)'
_diffrn_ambient_temperature 293(2)
_diffrn_measured_fraction_theta_full 0.998
_diffrn_measured_fraction_theta_max 0.998
_diffrn_radiation_monochromator graphite
_diffrn_radiation_type MoK\a
_diffrn_radiation_wavelength 0.71073
_diffrn_reflns_av_unetI/netI 0.17
_diffrn_reflns_limit_h_max 16
_diffrn_reflns_limit_h_min -16
_diffrn_reflns_limit_k_max 24
_diffrn_reflns_limit_k_min -24
_diffrn_reflns_limit_l_max 12
_diffrn_reflns_limit_l_min -10
_diffrn_reflns_number 8482
_diffrn_reflns_theta_full 25
_diffrn_reflns_theta_max 25
_diffrn_reflns_theta_min 3.34
_exptl_absorpt_coefficient_mu 0.92
_exptl_absorpt_correction_type none
_exptl_crystal_density_diffrn 1.41
_exptl_crystal_density_method 'not measured'
_exptl_crystal_F_000 1344
_exptl_crystal_size_max 0.37
_exptl_crystal_size_mid 0.156
_exptl_crystal_size_min 0.07
_refine_diff_density_max 0.696
_refine_diff_density_min -0.338
_refine_diff_density_rms 0.084
_refine_ls_abs_structure_details 'Flack H D (1983), Acta Cryst. A39, 876-881'
_refine_ls_abs_structure_Flack 0.05(3)
_refine_ls_extinction_method none
_refine_ls_goodness_of_fit_ref 0.87
_refine_ls_hydrogen_treatment constr
_refine_ls_matrix_type full
_refine_ls_number_parameters 385
_refine_ls_number_reflns 8482
_refine_ls_number_restraints 288
_refine_ls_restrained_S_all 0.867
_refine_ls_R_factor_all 0.2025
_refine_ls_R_factor_gt 0.0691
_refine_ls_shift/su_max 0.007
_refine_ls_shift/su_mean 0
_refine_ls_structure_factor_coef Fsqd
_refine_ls_weighting_details 'calc w=1/[\s^2^(Fo^2^)+(0.0717P)^2^+0.0000P] where P=(Fo^2^+2Fc^2^)/3'
_refine_ls_weighting_scheme calc
_refine_ls_wR_factor_ref 0.1806
_reflns_number_gt 2981
_reflns_number_total 8482
_reflns_threshold_expression >2\s(I)
_cod_data_source_file cg3010135_si_001.cif
_cod_data_source_block febpdsncs2-cc
_cod_original_sg_symbol_H-M 'C c'
_cod_database_code 4506884

loop_
_symmetry_equiv_pos_as_xyz
'x, y, z'
'x, -y, z+1/2'
'x+1/2, y+1/2, z'
'x+1/2, -y+1/2, z+1/2'

loop_
_atom_site_label
_atom_site_fract_x
_atom_site_fract_y
_atom_site_fract_z
_atom_site_U_iso_or_equiv
_atom_site_adp_type
_atom_site_calc_flag
_atom_site_refinement_flags
_atom_site_occupancy
_atom_site_disorder_assembly
_atom_site_disorder_group
_atom_site_type_symbol
Fe1 0.25000(18) 0.24986(14) 0.44305(13) 0.0755(4) Uani d . 1 . . Fe
S1 0.2750(4) 0.01983(17) 0.0000(3) 0.0969(15) Uani d DU 1 . . S
C11 0.2795(11) 0.0823(6) 0.1150(9) 0.081(4) Uani d DU 1 . . C
C12 0.2266(12) 0.0691(6) 0.2132(10) 0.092(4) Uani d DU 1 . . C
H12 0.1913 0.0306 0.2188 0.139 Uiso calc R 1 . . H
C13 0.2278(13) 0.1171(7) 0.3067(10) 0.095(5) Uani d DU 1 . . C
H13 0.1957 0.1072 0.3774 0.143 Uiso calc R 1 . . H
N1 0.2701(10) 0.1738(5) 0.3019(7) 0.088(4) Uani d DU 1 . . N
C14 0.3261(11) 0.1837(7) 0.2074(9) 0.076(4) Uani d DU 1 . . C
H14 0.3639 0.2213 0.2063 0.114 Uiso calc R 1 . . H
C15 0.3299(10) 0.1398(6) 0.1110(9) 0.074(3) Uani d DU 1 . . C
H15 0.3665 0.1494 0.0439 0.111 Uiso calc R 1 . . H
S2 0.3881(3) 0.0395(2) 0.8967(3) 0.1045(15) Uani d U 1 . . S
C21 0.3423(9) 0.0917(6) 0.7783(9) 0.065(3) Uani d U 1 . . C
C22 0.2577(9) 0.1217(6) 0.7737(10) 0.067(3) Uani d U 1 . . C
H22 0.2145 0.1144 0.8349 0.1 Uiso calc R 1 . . H
C23 0.2340(12) 0.1643(8) 0.6762(10) 0.078(4) Uani d U 1 . . C
H23 0.1751 0.1854 0.6756 0.118 Uiso calc R 1 . . H
N2 0.2895(10) 0.1754(5) 0.5885(8) 0.078(3) Uani d U 1 . . N
C24 0.3781(12) 0.1485(7) 0.5951(10) 0.094(4) Uani d U 1 . . C
H24 0.4203 0.1586 0.534 0.141 Uiso calc R 1 . . H
C25 0.4075(10) 0.1078(6) 0.6864(10) 0.071(3) Uani d U 1 . . C
H25 0.469 0.0906 0.689 0.106 Uiso calc R 1 . . H
S3 0.2232(4) 0.47938(18) -0.0022(3) 0.1150(19) Uani d U 1 . . S
C31 0.2198(13) 0.4198(8) 0.1123(10) 0.095(4) Uani d U 1 . . C
C32 0.1650(12) 0.3619(7) 0.1024(10) 0.089(4) Uani d U 1 . . C
H32 0.124 0.3538 0.0354 0.133 Uiso calc R 1 . . H
C33 0.1757(12) 0.3173(8) 0.1985(10) 0.087(4) Uani d U 1 . . C
H33 0.1438 0.2774 0.1892 0.13 Uiso calc R 1 . . H
N3 0.2243(8) 0.3255(6) 0.2976(8) 0.073(3) Uani d U 1 . . N
C34 0.2790(13) 0.3819(8) 0.3056(11) 0.093(4) Uani d U 1 . . C
H34 0.3211 0.3881 0.3722 0.14 Uiso calc R 1 . . H
C35 0.2713(13) 0.4280(8) 0.2168(11) 0.096(4) Uani d U 1 . . C
H35 0.3035 0.4676 0.2288 0.143 Uiso calc R 1 . . H
S4 0.1106(4) 0.4597(2) 0.8809(3) 0.1140(17) Uani d DU 1 . . S
C41 0.1557(11) 0.4066(7) 0.7679(9) 0.082(4) Uani d DU 1 . . C
C42 0.0946(11) 0.3954(7) 0.6695(10) 0.086(4) Uani d DU 1 . . C
H42 0.0346 0.4149 0.6625 0.129 Uiso calc R 1 . . H
C43 0.1284(9) 0.3524(6) 0.5795(9) 0.069(3) Uani d DU 1 . . C
H43 0.0876 0.3429 0.5129 0.104 Uiso calc R 1 . . H
N4 0.2120(8) 0.3248(6) 0.5822(7) 0.070(3) Uani d DU 1 . . N
C44 0.2662(10) 0.3362(7) 0.6808(10) 0.074(4) Uani d DU 1 . . C
H44 0.3231 0.3128 0.6884 0.111 Uiso calc R 1 . . H
C45 0.2462(11) 0.3797(7) 0.7740(10) 0.092(5) Uani d DU 1 . . C
H45 0.2905 0.39 0.8363 0.137 Uiso calc R 1 . . H
N5 0.1066(6) 0.2216(5) 0.4379(7) 0.074(3) Uani d DU 1 . . N
C5 0.0267(9) 0.2128(13) 0.461(2) 0.064(5) Uiso d PDU 0.5 . . C
C5' 0.0250(9) 0.2203(14) 0.427(3) 0.064(5) Uiso d PDU 0.5 . . C
S5 -0.0886(12) 0.2025(9) 0.4726(19) 0.168(8) Uani d PDU 0.5 . . S
S5' -0.0828(11) 0.2313(12) 0.424(2) 0.183(8) Uani d PDU 0.5 . . S
N6 0.3886(8) 0.2743(7) 0.4462(7) 0.101(4) Uani d DU 1 . . N
C6 0.4693(12) 0.285(2) 0.448(4) 0.100(6) Uiso d PDU 0.5 . . C
C6' 0.4708(12) 0.271(2) 0.437(4) 0.100(6) Uiso d PDU 0.5 . . C
S6 0.5842(12) 0.2740(9) 0.4060(18) 0.197(9) Uani d PDU 0.5 . . S
S6' 0.5770(12) 0.2987(12) 0.4614(19) 0.198(7) Uani d PDU 0.5 . . S
O2 0.491(3) 0.5275(18) 0.332(3) 0.209(18) Uani d PDU 0.5 A 1 O
O5 0.525(2) 0.4496(17) 0.515(4) 0.25(2) Uani d PD 0.5 B 1 O
O7 0.509(3) 0.5540(17) 0.649(4) 0.30(3) Uani d PDU 0.5 C 1 O
O3 0.528(2) 0.5529(16) 0.498(4) 0.236(19) Uani d PD 0.5 D 2 O
O4 0.467(5) 0.468(2) 0.654(4) 0.45(6) Uani d PD 0.5 E 2 O
O1 0.510(3) 0.4568(18) 0.342(3) 0.234(18) Uani d PD 0.5 F 2 O

loop_
_atom_site_aniso_label
_atom_site_aniso_U_11
_atom_site_aniso_U_22
_atom_site_aniso_U_33
_atom_site_aniso_U_12
_atom_site_aniso_U_13
_atom_site_aniso_U_23
Fe1 0.0851(9) 0.0730(8) 0.0688(7) -0.0059(7) 0.0095(7) 0.0002(9)
S1 0.155(5) 0.059(3) 0.076(2) 0.015(3) -0.0011(19) 0.0014(15)
C11 0.133(12) 0.037(6) 0.072(6) 0.023(7) 0.000(6) 0.018(5)
C12 0.162(14) 0.024(6) 0.093(7) 0.017(7) 0.027(7) 0.012(5)
C13 0.158(15) 0.051(8) 0.079(7) 0.003(8) 0.026(7) 0.024(5)
N1 0.160(12) 0.055(7) 0.050(5) -0.011(7) 0.019(5) 0.007(4)
C14 0.096(11) 0.054(8) 0.079(7) 0.004(7) 0.004(6) 0.001(5)
C15 0.082(10) 0.066(7) 0.076(6) 0.027(6) 0.019(6) 0.004(5)
S2 0.122(4) 0.100(3) 0.090(2) 0.063(3) -0.002(2) -0.0029(19)
C21 0.061(8) 0.045(8) 0.087(6) 0.013(6) -0.001(5) -0.011(5)
C22 0.041(7) 0.071(10) 0.089(7) -0.007(6) 0.018(5) 0.006(5)
C23 0.082(10) 0.081(11) 0.073(7) 0.022(8) 0.011(5) 0.001(6)
N2 0.103(9) 0.059(7) 0.074(6) 0.020(7) 0.025(5) 0.003(4)
C24 0.124(10) 0.068(9) 0.093(7) 0.060(8) 0.029(7) -0.001(5)
C25 0.044(8) 0.052(9) 0.117(7) 0.018(7) 0.007(5) -0.013(5)
S3 0.211(6) 0.067(3) 0.068(2) 0.029(3) 0.020(2) -0.0030(16)
C31 0.144(14) 0.088(9) 0.057(6) -0.004(9) 0.036(6) -0.022(5)
C32 0.103(12) 0.102(10) 0.063(6) 0.007(8) 0.005(6) 0.002(6)
C33 0.126(13) 0.074(9) 0.061(7) 0.010(8) 0.003(6) -0.009(5)
N3 0.071(9) 0.085(8) 0.063(6) -0.001(6) 0.001(4) -0.002(5)
C34 0.104(12) 0.100(12) 0.076(7) -0.005(8) 0.010(7) -0.018(6)
C35 0.137(13) 0.079(10) 0.072(7) -0.017(9) 0.017(7) -0.010(6)
S4 0.141(5) 0.097(3) 0.105(2) 0.059(3) 0.025(2) 0.0062(19)
C41 0.094(11) 0.082(10) 0.070(6) 0.035(8) 0.006(5) 0.008(5)
C42 0.072(9) 0.073(10) 0.113(8) -0.001(8) 0.005(6) 0.011(6)
C43 0.037(6) 0.061(9) 0.108(7) -0.021(6) -0.011(5) 0.004(5)
N4 0.040(6) 0.099(9) 0.071(5) -0.007(6) 0.001(4) 0.011(4)
C44 0.059(9) 0.079(11) 0.084(8) 0.007(7) -0.005(5) -0.006(6)
C45 0.096(11) 0.103(12) 0.075(7) 0.034(8) -0.009(6) -0.005(6)
N5 0.048(5) 0.082(9) 0.091(7) -0.017(6) 0.007(5) -0.012(4)
S5 0.053(6) 0.188(17) 0.266(18) -0.062(9) 0.050(8) -0.131(13)
S5' 0.039(6) 0.21(2) 0.293(19) -0.018(10) -0.008(9) -0.076(13)
N6 0.123(7) 0.109(11) 0.072(7) 0.024(9) 0.023(6) 0.004(5)
S6 0.151(8) 0.174(16) 0.275(17) 0.085(10) 0.139(11) 0.123(12)
S6' 0.101(8) 0.225(19) 0.269(18) 0.047(11) 0.002(11) 0.081(12)
O2 0.17(3) 0.18(4) 0.28(3) -0.10(4) 0.06(3) -0.04(3)
O5 0.09(2) 0.13(3) 0.52(6) 0.01(2) 0.10(3) 0.12(4)
O7 0.14(3) 0.15(3) 0.60(7) -0.03(3) 0.02(4) 0.17(4)
O3 0.17(3) 0.13(2) 0.42(5) -0.12(3) 0.07(3) 0.00(3)
O4 0.33(9) 0.22(6) 0.79(14) 0.05(5) -0.17(8) -0.28(8)
O1 0.14(3) 0.10(3) 0.47(6) 0.012(18) 0.09(3) 0.06(4)

loop_
_atom_type_symbol
_atom_type_description
_atom_type_scat_dispersion_real
_atom_type_scat_dispersion_imag
_atom_type_scat_source
C C 0.0033 0.0016 'International Tables Vol C Tables 4.2.6.8 and 6.1.1.4'
H H 0 0 'International Tables Vol C Tables 4.2.6.8 and 6.1.1.4'
N N 0.0061 0.0033 'International Tables Vol C Tables 4.2.6.8 and 6.1.1.4'
S S 0.1246 0.1234 'International Tables Vol C Tables 4.2.6.8 and 6.1.1.4'
Fe Fe 0.3463 0.8444 'International Tables Vol C Tables 4.2.6.8 and 6.1.1.4'
O O 0.0106 0.006 'International Tables Vol C Tables 4.2.6.8 and 6.1.1.4'

loop_
_geom_angle_atom_site_label_1
_geom_angle_atom_site_label_2
_geom_angle_atom_site_label_3
_geom_angle
_geom_angle_site_symmetry_3
N6 Fe1 N5 178.3(6) .
N6 Fe1 N1 92.2(5) .
N5 Fe1 N1 86.2(5) .
N6 Fe1 N4 94.2(4) .
N5 Fe1 N4 87.4(4) .
N1 Fe1 N4 173.5(5) .
N6 Fe1 N3 88.5(4) .
N5 Fe1 N3 92.2(4) .
N1 Fe1 N3 90.3(3) .
N4 Fe1 N3 88.8(4) .
N6 Fe1 N2 86.5(5) .
N5 Fe1 N2 92.7(5) .
N1 Fe1 N2 89.4(4) .
N4 Fe1 N2 92.1(3) .
N3 Fe1 N2 175.0(5) .
C11 S1 S2 104.1(5) 1_554
C12 C11 C15 119.5(10) .
C12 C11 S1 114.3(10) .
C15 C11 S1 126.2(9) .
C11 C12 C13 116.4(12) .
C11 C12 H12 121.8 .
C13 C12 H12 121.8 .
N1 C13 C12 125.3(11) .
N1 C13 H13 117.3 .
C12 C13 H13 117.3 .
C13 N1 C14 116.4(10) .
C13 N1 Fe1 121.6(8) .
C14 N1 Fe1 121.9(9) .
N1 C14 C15 122.2(12) .
N1 C14 H14 118.9 .
C15 C14 H14 118.9 .
C11 C15 C14 119.6(10) .
C11 C15 H15 120.2 .
C14 C15 H15 120.2 .
C21 S2 S1 104.7(5) 1_556
C22 C21 C25 117.5(10) .
C22 C21 S2 126.9(9) .
C25 C21 S2 115.3(10) .
C21 C22 C23 119.9(11) .
C21 C22 H22 120.1 .
C23 C22 H22 120.1 .
N2 C23 C22 123.0(13) .
N2 C23 H23 118.5 .
C22 C23 H23 118.5 .
C23 N2 C24 118.1(11) .
C23 N2 Fe1 120.6(11) .
C24 N2 Fe1 120.7(8) .
C25 C24 N2 122.8(12) .
C25 C24 H24 118.6 .
N2 C24 H24 118.6 .
C24 C25 C21 118.4(12) .
C24 C25 H25 120.8 .
C21 C25 H25 120.8 .
C31 S3 S4 105.9(6) 1_554
C35 C31 C32 116.5(13) .
C35 C31 S3 119.9(12) .
C32 C31 S3 123.7(11) .
C33 C32 C31 116.3(13) .
C33 C32 H32 121.9 .
C31 C32 H32 121.9 .
N3 C33 C32 126.8(14) .
N3 C33 H33 116.6 .
C32 C33 H33 116.6 .
C33 N3 C34 116.3(11) .
C33 N3 Fe1 125.9(10) .
C34 N3 Fe1 116.8(9) .
C35 C34 N3 120.0(13) .
C35 C34 H34 120 .
N3 C34 H34 120 .
C31 C35 C34 123.6(15) .
C31 C35 H35 118.2 .
C34 C35 H35 118.2 .
C41 S4 S3 105.6(5) 1_556
C42 C41 C45 121.4(10) .
C42 C41 S4 114.8(10) .
C45 C41 S4 123.8(10) .
C41 C42 C43 115.7(13) .
C41 C42 H42 122.2 .
C43 C42 H42 122.2 .
N4 C43 C42 125.2(10) .
N4 C43 H43 117.4 .
C42 C43 H43 117.4 .
C43 N4 C44 116.0(10) .
C43 N4 Fe1 121.0(8) .
C44 N4 Fe1 122.2(9) .
N4 C44 C45 126.0(13) .
N4 C44 H44 117 .
C45 C44 H44 117 .
C41 C45 C44 115.2(11) .
C41 C45 H45 122.4 .
C44 C45 H45 122.4 .
C5' N5 Fe1 164.7(17) .
C5 N5 Fe1 164.5(17) .
N5 C5 S5' 145.0(19) .
N5 C5 S5 172(2) .
N5 C5' S5' 169(3) .
N5 C5' S5 155(2) .
S5' S5 C5 74.4(19) .
S5' S5 C5' 62.4(19) .
S5 S5' C5' 90(3) .
S5 S5' C5 77(2) .
C6 N6 Fe1 177(2) .
C6' N6 Fe1 161(2) .
N6 C6 S6' 175(5) .
N6 C6 S6 155(2) .
N6 C6' S6' 152(2) .
N6 C6' S6 171(5) .
S6' S6 C6' 73.6(19) .
S6' S6 C6 64(2) .
S6 S6' C6 88(3) .
S6 S6' C6' 78(2) .

loop_
_geom_bond_atom_site_label_1
_geom_bond_atom_site_label_2
_geom_bond_site_symmetry_2
_geom_bond_distance
Fe1 N6 . 2.005(12)
Fe1 N5 . 2.090(9)
Fe1 N1 . 2.207(10)
Fe1 N4 . 2.230(11)
Fe1 N3 . 2.231(11)
Fe1 N2 . 2.250(11)
S1 C11 . 1.785(11)
S1 S2 1_554 2.018(7)
C11 C12 . 1.351(15)
C11 C15 . 1.368(15)
C12 C13 . 1.411(16)
C12 H12 . 0.93
C13 N1 . 1.299(14)
C13 H13 . 0.93
N1 C14 . 1.335(13)
C14 C15 . 1.382(14)
C14 H14 . 0.93
C15 H15 . 0.93
S2 C21 . 1.776(13)
S2 S1 1_556 2.018(7)
C21 C22 . 1.334(16)
C21 C25 . 1.420(16)
C22 C23 . 1.403(17)
C22 H22 . 0.93
C23 N2 . 1.275(15)
C23 H23 . 0.93
N2 C24 . 1.357(17)
C24 C25 . 1.350(16)
C24 H24 . 0.93
C25 H25 . 0.93
S3 C31 . 1.743(15)
S3 S4 1_554 2.036(7)
C31 C35 . 1.341(18)
C31 C32 . 1.407(19)
C32 C33 . 1.390(18)
C32 H32 . 0.93
C33 N3 . 1.270(14)
C33 H33 . 0.93
N3 C34 . 1.381(17)
C34 C35 . 1.35(2)
C34 H34 . 0.93
C35 H35 . 0.93
S4 C41 . 1.774(12)
S4 S3 1_556 2.036(7)
C41 C42 . 1.372(16)
C41 C45 . 1.381(16)
C42 C43 . 1.409(15)
C42 H42 . 0.93
C43 N4 . 1.299(14)
C43 H43 . 0.93
N4 C44 . 1.317(13)
C44 C45 . 1.385(15)
C44 H44 . 0.93
C45 H45 . 0.93
N5 C5' . 1.147(12)
N5 C5 . 1.170(12)
C5 S5' . 1.62(2)
C5 S5 . 1.640(19)
C5' S5' . 1.528(19)
C5' S5 . 1.723(19)
S5 S5' . 0.79(3)
N6 C6 . 1.154(13)
N6 C6' . 1.163(13)
C6 S6' . 1.536(19)
C6 S6 . 1.70(2)
C6' S6' . 1.61(2)
C6' S6 . 1.64(2)
S6 S6' . 0.79(3)

loop_
_geom_torsion_atom_site_label_1
_geom_torsion_atom_site_label_2
_geom_torsion_atom_site_label_3
_geom_torsion_atom_site_label_4
_geom_torsion
_geom_torsion_site_symmetry_1
S2 S1 C11 C12 -163.2(9) 1_554
S2 S1 C11 C15 17.1(14) 1_554
C15 C11 C12 C13 0(2) .
S1 C11 C12 C13 -180.0(12) .
C11 C12 C13 N1 5(2) .
C12 C13 N1 C14 -9(2) .
C12 C13 N1 Fe1 171.4(12) .
N6 Fe1 N1 C13 139.0(13) .
N5 Fe1 N1 C13 -40.2(13) .
N3 Fe1 N1 C13 -132.4(12) .
N2 Fe1 N1 C13 52.5(13) .
N6 Fe1 N1 C14 -41.0(11) .
N5 Fe1 N1 C14 139.8(12) .
N3 Fe1 N1 C14 47.6(12) .
N2 Fe1 N1 C14 -127.5(12) .
C13 N1 C14 C15 8(2) .
Fe1 N1 C14 C15 -171.8(10) .
C12 C11 C15 C14 0(2) .
S1 C11 C15 C14 179.8(10) .
N1 C14 C15 C11 -4(2) .
S1 S2 C21 C22 12.3(13) 1_556
S1 S2 C21 C25 -174.6(8) 1_556
C25 C21 C22 C23 3.7(19) .
S2 C21 C22 C23 176.7(10) .
C21 C22 C23 N2 1(2) .
C22 C23 N2 C24 -5(2) .
C22 C23 N2 Fe1 -175.7(11) .
N6 Fe1 N2 C23 142.1(13) .
N5 Fe1 N2 C23 -39.5(12) .
N1 Fe1 N2 C23 -125.7(12) .
N4 Fe1 N2 C23 48.0(14) .
N6 Fe1 N2 C24 -28.3(10) .
N5 Fe1 N2 C24 150.1(10) .
N1 Fe1 N2 C24 63.9(10) .
N4 Fe1 N2 C24 -122.4(9) .
C23 N2 C24 C25 4(2) .
Fe1 N2 C24 C25 174.5(10) .
N2 C24 C25 C21 1.0(19) .
C22 C21 C25 C24 -4.7(18) .
S2 C21 C25 C24 -178.5(10) .
S4 S3 C31 C35 -165.1(11) 1_554
S4 S3 C31 C32 14.9(15) 1_554
C35 C31 C32 C33 -4(2) .
S3 C31 C32 C33 175.6(11) .
C31 C32 C33 N3 5(2) .
C32 C33 N3 C34 -6(2) .
C32 C33 N3 Fe1 -174.5(12) .
N6 Fe1 N3 C33 133.1(12) .
N5 Fe1 N3 C33 -45.3(12) .
N1 Fe1 N3 C33 40.9(13) .
N4 Fe1 N3 C33 -132.6(12) .
N6 Fe1 N3 C34 -35.0(10) .
N5 Fe1 N3 C34 146.6(10) .
N1 Fe1 N3 C34 -127.2(9) .
N4 Fe1 N3 C34 59.3(10) .
C33 N3 C34 C35 7(2) .
Fe1 N3 C34 C35 176.1(11) .
C32 C31 C35 C34 6(2) .
S3 C31 C35 C34 -174.3(14) .
N3 C34 C35 C31 -7(2) .
S3 S4 C41 C42 -170.5(10) 1_556
S3 S4 C41 C45 7.4(15) 1_556
C45 C41 C42 C43 3(2) .
S4 C41 C42 C43 -179.0(10) .
C41 C42 C43 N4 -1.8(19) .
C42 C43 N4 C44 3.6(19) .
C42 C43 N4 Fe1 173.7(10) .
N6 Fe1 N4 C43 148.7(9) .
N5 Fe1 N4 C43 -32.0(9) .
N3 Fe1 N4 C43 60.2(9) .
N2 Fe1 N4 C43 -124.7(8) .
N6 Fe1 N4 C44 -41.9(11) .
N5 Fe1 N4 C44 137.4(11) .
N3 Fe1 N4 C44 -130.3(11) .
N2 Fe1 N4 C44 44.8(13) .
C43 N4 C44 C45 -7(2) .
Fe1 N4 C44 C45 -177.2(12) .
C42 C41 C45 C44 -6(2) .
S4 C41 C45 C44 176.2(11) .
N4 C44 C45 C41 8(2) .
N1 Fe1 N5 C5' -119(6) .
N4 Fe1 N5 C5' 60(6) .
N3 Fe1 N5 C5' -28(6) .
N2 Fe1 N5 C5' 152(6) .
N1 Fe1 N5 C5 161(5) .
N4 Fe1 N5 C5 -21(5) .
N3 Fe1 N5 C5 -109(5) .
N2 Fe1 N5 C5 71(5) .
C5' N5 C5 S5' -18(5) .
Fe1 N5 C5 S5' 112(5) .
C5 N5 C5' S5' 86(16) .
Fe1 N5 C5' S5' -42(17) .
C5 N5 C5' S5 -3(4) .
Fe1 N5 C5' S5 -132(4) .
S5' C5 S5 C5' 25(9) .
N5 C5' S5 S5' 156(7) .
N5 C5' S5 C5 4(4) .
S5' C5' S5 C5 -153(9) .
C5 S5 S5' C5' 6(2) .
C5' S5 S5' C5 -6(2) .
N5 C5' S5' S5 -111(12) .
N5 C5' S5' C5 -85(16) .
S5 C5' S5' C5 26(9) .
N5 C5 S5' S5 172(5) .
N5 C5 S5' C5' 18(5) .
S5 C5 S5' C5' -153(9) .
N1 Fe1 N6 C6' -26(8) .
N4 Fe1 N6 C6' 155(8) .
N3 Fe1 N6 C6' -116(8) .
N2 Fe1 N6 C6' 63(8) .
C6' N6 C6 S6 20(10) .
C6 N6 C6' S6' 9(11) .
Fe1 N6 C6' S6' -167(3) .
S6' C6' S6 C6 -28(19) .
N6 C6 S6 S6' -171(12) .
N6 C6 S6 C6' -21(10) .
S6' C6 S6 C6' 152(12) .
C6' S6 S6' C6 -5(4) .
C6 S6 S6' C6' 5(4) .
S6 C6 S6' C6' -27(12) .
N6 C6' S6' S6 -161(10) .
N6 C6' S6' C6 -10(11) .
S6 C6' S6' C6 152(12) .
